data_4308369
loop_
_publ_author_name
'Shvareva, Tatiana Y.'
'Sullens, Tyler A.'
'Shehee, Thomas C.'
'Albrecht-Schmitt, Thomas E.'

_publ_section_title
;
 Syntheses, Structures, and Ion-Exchange Properties of the Three-Dimensional
 Framework Uranyl Gallium Phosphates, Cs4[(UO2)2(GaOH)2(PO4)4]&#x00B7;H2O and
 Cs[UO2Ga(PO4)2]
;
_journal_coden_ASTM INOCAJ
_journal_issue 2
_journal_name_full 'Inorganic Chemistry'
_journal_page_first 300
_journal_page_last 305
_journal_paper_doi 10.1021/ic048638p
_journal_volume 44
_journal_year 2005
_chemical_formula_sum 'Cs Ga O10 P2 U'
_chemical_formula_weight 662.60
_chemical_name_common 'Cesium Uranyl Gallium Phosphate'
_space_group_IT_number 2
_symmetry_cell_setting triclinic
_symmetry_space_group_name_Hall '-P 1'
_symmetry_space_group_name_H-M 'P -1'
_atom_sites_solution_hydrogens geom
_atom_sites_solution_primary direct
_atom_sites_solution_secondary difmap
_audit_creation_method SHELXL-97
_cell_angle_alpha 66.6420(10)
_cell_angle_beta 70.5630(10)
_cell_angle_gamma 84.003(2)
_cell_formula_units_Z 2
_cell_length_a 7.7765(6)
_cell_length_b 8.5043(7)
_cell_length_c 8.9115(7)
_cell_measurement_reflns_used all
_cell_measurement_temperature 193(2)
_cell_measurement_theta_max 28.30
_cell_measurement_theta_min 2.61
_cell_volume 509.96(7)
_computing_cell_refinement 'SMART, SAINT'
_computing_data_collection SMART
_computing_data_reduction SAINT
_computing_molecular_graphics 'SHELXP-97 (Sheldrick, 1997)'
_computing_publication_material 'SHELXCIF-97 (Sheldrick, 1997)'
_computing_structure_refinement 'SHELXL-97 (Sheldrick, 1997)'
_computing_structure_solution 'SHELXS-97 (Sheldrick, 1990)'
_diffrn_ambient_temperature 193(2)
_diffrn_measured_fraction_theta_full 0.984
_diffrn_measured_fraction_theta_max 0.984
_diffrn_measurement_device_type 'Bruker APEX'
_diffrn_measurement_method '0.3 wide w/ exposures'
_diffrn_radiation_monochromator graphite
_diffrn_radiation_source 'fine-focus sealed tube'
_diffrn_radiation_type MoK\a
_diffrn_radiation_wavelength 0.71073
_diffrn_reflns_av_R_equivalents 0.0291
_diffrn_reflns_av_sigmaI/netI 0.0436
_diffrn_reflns_limit_h_max 10
_diffrn_reflns_limit_h_min -10
_diffrn_reflns_limit_k_max 11
_diffrn_reflns_limit_k_min -11
_diffrn_reflns_limit_l_max 11
_diffrn_reflns_limit_l_min -11
_diffrn_reflns_number 5181
_diffrn_reflns_theta_full 28.30
_diffrn_reflns_theta_max 28.30
_diffrn_reflns_theta_min 2.61
_diffrn_standards_decay_% 0
_diffrn_standards_interval_count na
_diffrn_standards_interval_time na
_diffrn_standards_number 0
_exptl_absorpt_coefficient_mu 22.365
_exptl_absorpt_correction_T_max 0.61311
_exptl_absorpt_correction_T_min 0.27112
_exptl_absorpt_correction_type 'analytical, multiscan'
_exptl_crystal_colour yellow
_exptl_crystal_density_diffrn 4.315
_exptl_crystal_density_meas ?
_exptl_crystal_density_method 'not measured'
_exptl_crystal_description 'rectangular plate'
_exptl_crystal_F_000 576
_exptl_crystal_size_max 0.0420
_exptl_crystal_size_mid 0.0150
_exptl_crystal_size_min 0.0100
_refine_diff_density_max 2.346
_refine_diff_density_min -1.397
_refine_diff_density_rms 0.267
_refine_ls_extinction_method none
_refine_ls_goodness_of_fit_ref 0.839
_refine_ls_hydrogen_treatment mixed
_refine_ls_matrix_type full
_refine_ls_number_parameters 136
_refine_ls_number_reflns 2495
_refine_ls_number_restraints 0
_refine_ls_restrained_S_all 0.839
_refine_ls_R_factor_all 0.0326
_refine_ls_R_factor_gt 0.0283
_refine_ls_shift/su_max 0.001
_refine_ls_shift/su_mean 0.000
_refine_ls_structure_factor_coef Fsqd
_refine_ls_weighting_details 'calc w=1/[\s^2^(Fo^2^)+(0.0274P)^2^+8.4775P] where P=(Fo^2^+2Fc^2^)/3'
_refine_ls_weighting_scheme calc
_refine_ls_wR_factor_gt 0.0613
_refine_ls_wR_factor_ref 0.0626
_reflns_number_gt 2250
_reflns_number_total 2495
_reflns_threshold_expression >2sigma(I)
_cod_data_source_file ic048638psi20040929_015933_2.cif
_cod_data_source_block UGaP-2
_cod_depositor_comments
;
The following automatic conversions were performed:

'_exptl_crystal_density_meas' value 'nm' was changed to '?' - the
value is perceived as not measured.

Automatic conversion script
Id: cif_fix_values 3008 2015-01-20 13:52:24Z robertas 
;
_cod_database_code 4308369

loop_
_symmetry_equiv_pos_as_xyz
'x, y, z'
'-x, -y, -z'

loop_
_atom_site_label
_atom_site_type_symbol
_atom_site_fract_x
_atom_site_fract_y
_atom_site_fract_z
_atom_site_U_iso_or_equiv
_atom_site_adp_type
_atom_site_occupancy
_atom_site_symmetry_multiplicity
_atom_site_calc_flag
_atom_site_refinement_flags
_atom_site_disorder_assembly
_atom_site_disorder_group
U1 U 0.21442(3) 0.92139(3) 0.33450(3) 0.00955(7) Uani 1 1 d . . .
Cs1 Cs 0.66307(6) 0.68745(6) 0.49084(6) 0.02003(11) Uani 1 1 d . . .
Ga1 Ga 0.24602(10) 0.57980(9) 0.98833(9) 0.01023(14) Uani 1 1 d . . .
P1 P -0.0413(2) 0.3270(2) 1.2841(2) 0.0103(3) Uani 1 1 d . . .
P2 P 0.5302(2) 0.7365(2) 1.0581(2) 0.0099(3) Uani 1 1 d . . .
O1 O 0.0560(6) 0.8460(6) 0.2720(6) 0.0159(10) Uani 1 1 d . . .
O2 O 0.3671(7) 0.9913(6) 0.4080(6) 0.0145(9) Uani 1 1 d . . .
O3 O -0.2013(6) 0.3571(6) 1.4219(6) 0.0150(10) Uani 1 1 d . . .
O4 O 0.0248(7) 0.1492(6) 1.3771(6) 0.0140(9) Uani 1 1 d . . .
O5 O -0.0888(6) 0.3241(6) 1.1313(6) 0.0137(9) Uani 1 1 d . . .
O6 O 0.1153(7) 0.4610(6) 1.2133(6) 0.0158(10) Uani 1 1 d . . .
O7 O 0.3828(7) 0.7476(6) 0.9725(6) 0.0153(10) Uani 1 1 d . . .
O8 O 0.5978(6) 0.5503(6) 1.1144(6) 0.0131(9) Uani 1 1 d . . .
O9 O 0.6848(7) 0.8614(6) 0.9304(6) 0.0156(10) Uani 1 1 d . . .
O10 O 0.4475(6) 0.7700(6) 1.2225(6) 0.0141(9) Uani 1 1 d . . .

loop_
_atom_site_aniso_label
_atom_site_aniso_U_11
_atom_site_aniso_U_22
_atom_site_aniso_U_33
_atom_site_aniso_U_23
_atom_site_aniso_U_13
_atom_site_aniso_U_12
U1 0.00882(12) 0.00943(11) 0.00863(11) -0.00326(8) -0.00089(8) 0.00043(8)
Cs1 0.0176(2) 0.0199(2) 0.0252(2) -0.01054(18) -0.00810(18) 0.00157(17)
Ga1 0.0092(3) 0.0101(3) 0.0100(3) -0.0032(3) -0.0020(3) 0.0005(2)
P1 0.0097(7) 0.0091(7) 0.0082(7) -0.0009(6) -0.0013(6) 0.0017(6)
P2 0.0092(7) 0.0086(7) 0.0104(7) -0.0039(6) -0.0011(6) -0.0001(6)
O1 0.011(2) 0.021(2) 0.016(2) -0.007(2) -0.0049(19) -0.0030(19)
O2 0.014(2) 0.019(2) 0.016(2) -0.010(2) -0.0095(19) 0.0047(19)
O3 0.010(2) 0.013(2) 0.013(2) -0.0019(19) 0.0016(18) 0.0048(18)
O4 0.016(2) 0.013(2) 0.006(2) -0.0004(17) -0.0001(18) 0.0028(18)
O5 0.013(2) 0.016(2) 0.013(2) -0.0040(19) -0.0082(18) 0.0045(18)
O6 0.015(2) 0.021(2) 0.012(2) -0.008(2) -0.0003(19) -0.0047(19)
O7 0.016(2) 0.012(2) 0.019(2) -0.0042(19) -0.008(2) -0.0029(18)
O8 0.015(2) 0.009(2) 0.012(2) -0.0037(18) -0.0012(18) 0.0010(17)
O9 0.013(2) 0.019(2) 0.014(2) -0.005(2) -0.0037(19) -0.0001(19)
O10 0.011(2) 0.019(2) 0.011(2) -0.0050(19) -0.0016(18) 0.0009(18)

loop_
_atom_type_symbol
_atom_type_description
_atom_type_scat_dispersion_real
_atom_type_scat_dispersion_imag
_atom_type_scat_source
O O 0.0106 0.0060 'International Tables Vol C Tables 4.2.6.8 and 6.1.1.4'
P P 0.1023 0.0942 'International Tables Vol C Tables 4.2.6.8 and 6.1.1.4'
Ga Ga 0.2307 1.6083 'International Tables Vol C Tables 4.2.6.8 and 6.1.1.4'
Cs Cs -0.3680 2.1192 'International Tables Vol C Tables 4.2.6.8 and 6.1.1.4'
U U -9.6767 9.6646 'International Tables Vol C Tables 4.2.6.8 and 6.1.1.4'

loop_
_geom_angle_atom_site_label_1
_geom_angle_atom_site_label_2
_geom_angle_atom_site_label_3
_geom_angle
_geom_angle_site_symmetry_1
_geom_angle_site_symmetry_3
_geom_angle_publ_flag
O1 U1 O2 177.2(2) . . ?
O1 U1 O9 91.6(2) . 2_676 ?
O2 U1 O9 91.1(2) . 2_676 ?
O1 U1 O10 92.8(2) . 1_554 ?
O2 U1 O10 88.3(2) . 1_554 ?
O9 U1 O10 85.27(17) 2_676 1_554 ?
O1 U1 O4 92.6(2) . 1_564 ?
O2 U1 O4 87.04(19) . 1_564 ?
O9 U1 O4 78.08(16) 2_676 1_564 ?
O10 U1 O4 162.63(16) 1_554 1_564 ?
O1 U1 O3 92.0(2) . 2_567 ?
O2 U1 O3 85.8(2) . 2_567 ?
O9 U1 O3 160.49(16) 2_676 2_567 ?
O10 U1 O3 75.41(16) 1_554 2_567 ?
O4 U1 O3 120.87(15) 1_564 2_567 ?
O1 U1 O4 87.2(2) . 2_567 ?
O2 U1 O4 90.2(2) . 2_567 ?
O9 U1 O4 141.47(16) 2_676 2_567 ?
O10 U1 O4 133.26(16) 1_554 2_567 ?
O4 U1 O4 63.53(18) 1_564 2_567 ?
O3 U1 O4 57.90(15) 2_567 2_567 ?
O1 U1 P1 90.63(16) . 2_567 ?
O2 U1 P1 86.59(16) . 2_567 ?
O9 U1 P1 170.31(13) 2_676 2_567 ?
O10 U1 P1 104.05(12) 1_554 2_567 ?
O4 U1 P1 92.39(11) 1_564 2_567 ?
O3 U1 P1 28.64(11) 2_567 2_567 ?
O4 U1 P1 29.30(11) 2_567 2_567 ?
O1 U1 Cs1 131.22(16) . . ?
O2 U1 Cs1 48.38(15) . . ?
O9 U1 Cs1 109.57(12) 2_676 . ?
O10 U1 Cs1 48.36(12) 1_554 . ?
O4 U1 Cs1 133.76(12) 1_564 . ?
O3 U1 Cs1 54.93(11) 2_567 . ?
O4 U1 Cs1 99.77(11) 2_567 . ?
P1 U1 Cs1 75.72(3) 2_567 . ?
O1 U1 Cs1 32.99(16) . 1_455 ?
O2 U1 Cs1 144.32(16) . 1_455 ?
O9 U1 Cs1 117.50(12) 2_676 1_455 ?
O10 U1 Cs1 113.37(12) 1_554 1_455 ?
O4 U1 Cs1 79.26(12) 1_564 1_455 ?
O3 U1 Cs1 73.79(12) 2_567 1_455 ?
O4 U1 Cs1 54.24(12) 2_567 1_455 ?
P1 U1 Cs1 61.54(3) 2_567 1_455 ?
Cs1 U1 Cs1 127.704(13) . 1_455 ?
O1 U1 Cs1 146.14(16) . 2_676 ?
O2 U1 Cs1 33.60(15) . 2_676 ?
O9 U1 Cs1 82.37(13) 2_676 2_676 ?
O10 U1 Cs1 119.65(12) 1_554 2_676 ?
O4 U1 Cs1 53.52(12) 1_564 2_676 ?
O3 U1 Cs1 104.71(12) 2_567 2_676 ?
O4 U1 Cs1 77.68(12) 2_567 2_676 ?
P1 U1 Cs1 90.56(3) 2_567 2_676 ?
Cs1 U1 Cs1 81.625(11) . 2_676 ?
Cs1 U1 Cs1 124.681(8) 1_455 2_676 ?
O1 U1 Cs1 77.87(16) . 2_666 ?
O2 U1 Cs1 101.08(15) . 2_666 ?
O9 U1 Cs1 129.63(12) 2_676 2_666 ?
O10 U1 Cs1 47.09(12) 1_554 2_666 ?
O4 U1 Cs1 150.28(11) 1_564 2_666 ?
O3 U1 Cs1 33.46(11) 2_567 2_666 ?
O4 U1 Cs1 87.70(11) 2_567 2_666 ?
P1 U1 Cs1 60.06(3) 2_567 2_666 ?
Cs1 U1 Cs1 54.541(11) . 2_666 ?
Cs1 U1 Cs1 77.664(10) 1_455 2_666 ?
Cs1 U1 Cs1 130.636(12) 2_676 2_666 ?
O3 Cs1 O1 87.53(13) 1_654 1_655 ?
O3 Cs1 O2 162.78(13) 1_654 2_676 ?
O1 Cs1 O2 81.36(13) 1_655 2_676 ?
O3 Cs1 O10 88.29(13) 1_654 1_554 ?
O1 Cs1 O10 105.69(12) 1_655 1_554 ?
O2 Cs1 O10 107.32(12) 2_676 1_554 ?
O3 Cs1 O2 139.94(13) 1_654 . ?
O1 Cs1 O2 108.41(13) 1_655 . ?
O2 Cs1 O2 56.88(15) 2_676 . ?
O10 Cs1 O2 52.40(12) 1_554 . ?
O3 Cs1 O8 90.13(12) 1_654 2_667 ?
O1 Cs1 O8 143.79(12) 1_655 2_667 ?
O2 Cs1 O8 91.11(12) 2_676 2_667 ?
O10 Cs1 O8 110.36(12) 1_554 2_667 ?
O2 Cs1 O8 96.35(12) . 2_667 ?
O3 Cs1 O6 84.32(12) 1_654 2_667 ?
O1 Cs1 O6 77.95(12) 1_655 2_667 ?
O2 Cs1 O6 80.53(12) 2_676 2_667 ?
O10 Cs1 O6 171.65(12) 1_554 2_667 ?
O2 Cs1 O6 134.15(12) . 2_667 ?
O8 Cs1 O6 65.87(12) 2_667 2_667 ?
O3 Cs1 O3 100.52(10) 1_654 2_567 ?
O1 Cs1 O3 155.66(12) 1_655 2_567 ?
O2 Cs1 O3 94.94(12) 2_676 2_567 ?
O10 Cs1 O3 52.26(12) 1_554 2_567 ?
O2 Cs1 O3 51.76(12) . 2_567 ?
O8 Cs1 O3 59.83(12) 2_667 2_567 ?
O6 Cs1 O3 125.41(11) 2_667 2_567 ?
O3 Cs1 O4 112.73(12) 1_654 2_667 ?
O1 Cs1 O4 52.07(11) 1_655 2_667 ?
O2 Cs1 O4 50.07(11) 2_676 2_667 ?
O10 Cs1 O4 146.06(11) 1_554 2_667 ?
O2 Cs1 O4 105.75(11) . 2_667 ?
O8 Cs1 O4 96.49(11) 2_667 2_667 ?
O6 Cs1 O4 41.80(11) 2_667 2_667 ?
O3 Cs1 O4 139.49(11) 2_567 2_667 ?
O3 Cs1 O10 49.83(11) 1_654 2_667 ?
O1 Cs1 O10 125.25(12) 1_655 2_667 ?
O2 Cs1 O10 128.82(12) 2_676 2_667 ?
O10 Cs1 O10 105.34(10) 1_554 2_667 ?
O2 Cs1 O10 126.28(12) . 2_667 ?
O8 Cs1 O10 40.32(11) 2_667 2_667 ?
O6 Cs1 O10 66.80(11) 2_667 2_667 ?
O3 Cs1 O10 75.55(11) 2_567 2_667 ?
O4 Cs1 O10 108.58(10) 2_667 2_667 ?
O3 Cs1 P1 93.48(10) 1_654 2_667 ?
O1 Cs1 P1 58.61(9) 1_655 2_667 ?
O2 Cs1 P1 69.50(9) 2_676 2_667 ?
O10 Cs1 P1 164.04(9) 1_554 2_667 ?
O2 Cs1 P1 126.37(9) . 2_667 ?
O8 Cs1 P1 85.51(9) 2_667 2_667 ?
O6 Cs1 P1 21.78(8) 2_667 2_667 ?
O3 Cs1 P1 142.27(9) 2_567 2_667 ?
O4 Cs1 P1 22.28(8) 2_667 2_667 ?
O10 Cs1 P1 87.72(8) 2_667 2_667 ?
O3 Cs1 P2 70.75(9) 1_654 2_667 ?
O1 Cs1 P2 132.16(10) 1_655 2_667 ?
O2 Cs1 P2 107.45(9) 2_676 2_667 ?
O10 Cs1 P2 115.31(9) 1_554 2_667 ?
O2 Cs1 P2 115.66(9) . 2_667 ?
O8 Cs1 P2 20.64(8) 2_667 2_667 ?
O6 Cs1 P2 58.42(9) 2_667 2_667 ?
O3 Cs1 P2 71.97(8) 2_567 2_667 ?
O4 Cs1 P2 97.19(8) 2_667 2_667 ?
O10 Cs1 P2 21.51(7) 2_667 2_667 ?
P1 Cs1 P2 80.12(3) 2_667 2_667 ?
O7 Ga1 O5 108.7(2) . 2_567 ?
O7 Ga1 O8 106.6(2) . 2_667 ?
O5 Ga1 O8 108.7(2) 2_567 2_667 ?
O7 Ga1 O6 110.0(2) . . ?
O5 Ga1 O6 108.7(2) 2_567 . ?
O8 Ga1 O6 114.1(2) 2_667 . ?
O7 Ga1 Cs1 77.55(16) . . ?
O5 Ga1 Cs1 86.36(15) 2_567 . ?
O8 Ga1 Cs1 45.34(14) 2_667 . ?
O6 Ga1 Cs1 158.84(16) . . ?
O3 P1 O5 114.5(3) . . ?
O3 P1 O4 104.5(3) . . ?
O5 P1 O4 108.6(3) . . ?
O3 P1 O6 111.7(3) . . ?
O5 P1 O6 108.4(3) . . ?
O4 P1 O6 108.9(3) . . ?
O3 P1 U1 51.86(18) . 2_567 ?
O5 P1 U1 124.4(2) . 2_567 ?
O4 P1 U1 52.74(18) . 2_567 ?
O6 P1 U1 127.0(2) . 2_567 ?
O3 P1 Cs1 95.8(2) . 2_667 ?
O5 P1 Cs1 149.6(2) . 2_667 ?
O4 P1 Cs1 63.2(2) . 2_667 ?
O6 P1 Cs1 54.32(19) . 2_667 ?
U1 P1 Cs1 75.88(4) 2_567 2_667 ?
O9 P2 O10 112.0(3) . . ?
O9 P2 O7 109.0(3) . . ?
O10 P2 O7 110.4(3) . . ?
O9 P2 O8 110.9(3) . . ?
O10 P2 O8 105.9(3) . . ?
O7 P2 O8 108.6(3) . . ?
O9 P2 Cs1 149.2(2) . 2_667 ?
O10 P2 Cs1 63.55(19) . 2_667 ?
O7 P2 Cs1 100.59(19) . 2_667 ?
O8 P2 Cs1 49.04(18) . 2_667 ?
O9 P2 Cs1 95.2(2) . 1_556 ?
O10 P2 Cs1 40.79(19) . 1_556 ?
O7 P2 Cs1 149.4(2) . 1_556 ?
O8 P2 Cs1 78.52(19) . 1_556 ?
Cs1 P2 Cs1 60.78(3) 2_667 1_556 ?
U1 O1 Cs1 129.0(2) . 1_455 ?
U1 O2 Cs1 128.3(2) . 2_676 ?
U1 O2 Cs1 107.8(2) . . ?
Cs1 O2 Cs1 123.12(15) 2_676 . ?
P1 O3 U1 99.5(2) . 2_567 ?
P1 O3 Cs1 131.7(3) . 1_456 ?
U1 O3 Cs1 120.49(17) 2_567 1_456 ?
P1 O3 Cs1 130.6(3) . 2_567 ?
U1 O3 Cs1 88.88(13) 2_567 2_567 ?
Cs1 O3 Cs1 79.48(10) 1_456 2_567 ?
P1 O4 U1 144.0(3) . 1_546 ?
P1 O4 U1 98.0(2) . 2_567 ?
U1 O4 U1 116.47(18) 1_546 2_567 ?
P1 O4 Cs1 94.5(2) . 2_667 ?
U1 O4 Cs1 94.50(15) 1_546 2_667 ?
U1 O4 Cs1 91.67(14) 2_567 2_667 ?
P1 O5 Ga1 139.5(3) . 2_567 ?
P1 O6 Ga1 127.6(3) . . ?
P1 O6 Cs1 103.9(2) . 2_667 ?
Ga1 O6 Cs1 118.7(2) . 2_667 ?
P2 O7 Ga1 129.8(3) . . ?
P2 O8 Ga1 137.0(3) . 2_667 ?
P2 O8 Cs1 110.3(2) . 2_667 ?
Ga1 O8 Cs1 111.70(19) 2_667 2_667 ?
P2 O9 U1 145.8(3) . 2_676 ?
P2 O10 U1 138.7(3) . 1_556 ?
P2 O10 Cs1 121.0(2) . 1_556 ?
U1 O10 Cs1 99.00(16) 1_556 1_556 ?
P2 O10 Cs1 94.9(2) . 2_667 ?
U1 O10 Cs1 105.97(15) 1_556 2_667 ?
Cs1 O10 Cs1 74.66(10) 1_556 2_667 ?

loop_
_geom_bond_atom_site_label_1
_geom_bond_atom_site_label_2
_geom_bond_distance
_geom_bond_site_symmetry_2
_geom_bond_publ_flag
U1 O1 1.774(5) . ?
U1 O2 1.779(5) . ?
U1 O9 2.283(5) 2_676 ?
U1 O10 2.295(5) 1_554 ?
U1 O4 2.385(5) 1_564 ?
U1 O3 2.482(5) 2_567 ?
U1 O4 2.501(5) 2_567 ?
U1 P1 3.1119(16) 2_567 ?
U1 Cs1 4.2022(6) . ?
U1 Cs1 4.4600(6) 1_455 ?
U1 Cs1 4.4889(6) 2_676 ?
U1 Cs1 4.8688(6) 2_666 ?
Cs1 O3 3.115(5) 1_654 ?
Cs1 O1 3.125(5) 1_655 ?
Cs1 O2 3.164(5) 2_676 ?
Cs1 O10 3.180(5) 1_554 ?
Cs1 O2 3.300(5) . ?
Cs1 O8 3.323(5) 2_667 ?
Cs1 O6 3.383(5) 2_667 ?
Cs1 O3 3.440(5) 2_567 ?
Cs1 O4 3.621(5) 2_667 ?
Cs1 O10 3.709(5) 2_667 ?
Cs1 P1 4.0431(18) 2_667 ?
Cs1 P2 4.1272(17) 2_667 ?
Ga1 O7 1.801(5) . ?
Ga1 O5 1.807(5) 2_567 ?
Ga1 O8 1.822(5) 2_667 ?
Ga1 O6 1.824(5) . ?
P1 O3 1.512(5) . ?
P1 O5 1.534(5) . ?
P1 O4 1.538(5) . ?
P1 O6 1.546(5) . ?
P1 U1 3.1119(16) 2_567 ?
P1 Cs1 4.0431(18) 2_667 ?
P2 O9 1.505(5) . ?
P2 O10 1.519(5) . ?
P2 O7 1.552(5) . ?
P2 O8 1.552(5) . ?
P2 Cs1 4.1272(17) 2_667 ?
P2 Cs1 4.1708(18) 1_556 ?
O1 Cs1 3.125(5) 1_455 ?
O2 Cs1 3.164(5) 2_676 ?
O3 U1 2.482(5) 2_567 ?
O3 Cs1 3.115(5) 1_456 ?
O3 Cs1 3.440(5) 2_567 ?
O4 U1 2.385(5) 1_546 ?
O4 U1 2.501(5) 2_567 ?
O4 Cs1 3.621(5) 2_667 ?
O5 Ga1 1.807(5) 2_567 ?
O6 Cs1 3.383(5) 2_667 ?
O8 Ga1 1.822(5) 2_667 ?
O8 Cs1 3.323(5) 2_667 ?
O9 U1 2.283(5) 2_676 ?
O10 U1 2.295(5) 1_556 ?
O10 Cs1 3.180(5) 1_556 ?
O10 Cs1 3.709(5) 2_667 ?
